data_7041760
loop_
_publ_author_name
'Duan, Hai-Bao'
'Yu, Shan-Shan'
'Liu, Shao-Xian'
'Zhang, Hui'

_publ_section_title
;
 An inorganic-organic hybrid crystal with a two-step dielectric response
 and thermochromic luminescence.
;
_journal_issue 7
_journal_name_full 'Dalton transactions (Cambridge, England : 2003)'
_journal_page_first 2220
_journal_page_last 2227
_journal_paper_doi 10.1039/c6dt03691k
_journal_volume 46
_journal_year 2017
_chemical_formula_sum 'C7 H11 I3 N2 Pb'
_chemical_formula_weight 711.07
_space_group_crystal_system orthorhombic
_space_group_IT_number 62
_space_group_name_Hall '-P 2ac 2n'
_space_group_name_H-M_alt 'P n m a'
_symmetry_space_group_name_Hall '-P 2ac 2n'
_symmetry_space_group_name_H-M 'P n m a'
_atom_sites_solution_hydrogens geom
_audit_creation_method SHELXL-2014/7
_audit_update_record
;
2017-01-15 deposited with the CCDC.
2017-01-19 downloaded from the CCDC.
;
_cell_angle_alpha 90
_cell_angle_beta 90
_cell_angle_gamma 90
_cell_formula_units_Z 4
_cell_length_a 7.8294(7)
_cell_length_b 10.3796(9)
_cell_length_c 18.2256(16)
_cell_measurement_reflns_used 6350
_cell_measurement_temperature 250(2)
_cell_measurement_theta_max 25.7823
_cell_measurement_theta_min 2.4635
_cell_volume 1481.1(2)
_computing_cell_refinement 'Bruker SAINT'
_computing_data_collection 'Bruker APEX2'
_computing_data_reduction 'Bruker SAINT'
_computing_molecular_graphics 'Bruker SHELXTL'
_computing_publication_material 'Bruker SHELXTL'
_computing_structure_refinement 'SHELXL-2016/6 (Sheldrick, 2016)'
_computing_structure_solution 'SHELXT 2014/5 (Sheldrick, 2014)'
_diffrn_ambient_temperature 250(2)
_diffrn_measured_fraction_theta_full 0.999
_diffrn_measured_fraction_theta_max 0.991
_diffrn_measurement_device_type 'Bruker APEX-II CCD'
_diffrn_measurement_method '\f and \w scans'
_diffrn_radiation_monochromator graphite
_diffrn_radiation_source 'fine-focus sealed tube'
_diffrn_radiation_type MoK\a
_diffrn_radiation_wavelength 0.71073
_diffrn_reflns_av_R_equivalents 0.0431
_diffrn_reflns_av_unetI/netI 0.0219
_diffrn_reflns_Laue_measured_fraction_full 0.999
_diffrn_reflns_Laue_measured_fraction_max 0.991
_diffrn_reflns_limit_h_max 10
_diffrn_reflns_limit_h_min -10
_diffrn_reflns_limit_k_max 13
_diffrn_reflns_limit_k_min -13
_diffrn_reflns_limit_l_max 23
_diffrn_reflns_limit_l_min -23
_diffrn_reflns_number 19298
_diffrn_reflns_point_group_measured_fraction_full 0.999
_diffrn_reflns_point_group_measured_fraction_max 0.991
_diffrn_reflns_theta_full 25.242
_diffrn_reflns_theta_max 27.651
_diffrn_reflns_theta_min 2.832
_exptl_absorpt_coefficient_mu 17.613
_exptl_absorpt_correction_T_max 0.168
_exptl_absorpt_correction_T_min 0.160
_exptl_absorpt_correction_type multi-scan
_exptl_absorpt_process_details 'SADABS v.2.10 (Bruker,2003)'
_exptl_crystal_colour yellow
_exptl_crystal_density_diffrn 3.189
_exptl_crystal_description needle
_exptl_crystal_F_000 1232
_exptl_crystal_size_max 0.3
_exptl_crystal_size_mid 0.2
_exptl_crystal_size_min 0.1
_refine_diff_density_max 1.539
_refine_diff_density_min -1.191
_refine_diff_density_rms 0.191
_refine_ls_extinction_coef 0.00160(16)
_refine_ls_extinction_expression Fc^*^=kFc[1+0.001xFc^2^\l^3^/sin(2\q)]^-1/4^
_refine_ls_extinction_method 'SHELXL-2016/6 (Sheldrick 2016)'
_refine_ls_goodness_of_fit_ref 1.078
_refine_ls_hydrogen_treatment constr
_refine_ls_matrix_type full
_refine_ls_number_parameters 72
_refine_ls_number_reflns 1804
_refine_ls_number_restraints 0
_refine_ls_restrained_S_all 1.078
_refine_ls_R_factor_all 0.0378
_refine_ls_R_factor_gt 0.0301
_refine_ls_shift/su_max 0.000
_refine_ls_shift/su_mean 0.000
_refine_ls_structure_factor_coef Fsqd
_refine_ls_weighting_details 'w=1/[\s^2^(Fo^2^)+(0.0513P)^2^+5.5026P] where P=(Fo^2^+2Fc^2^)/3'
_refine_ls_weighting_scheme calc
_refine_ls_wR_factor_gt 0.0864
_refine_ls_wR_factor_ref 0.0907
_reflns_Friedel_coverage 0.000
_reflns_number_gt 1546
_reflns_number_total 1804
_reflns_threshold_expression 'I > 2\s(I)'
_cod_data_source_file c6dt03691k2.cif
_cod_data_source_block 1-250K
_cod_depositor_comments
;
The following automatic conversions were performed:
'__exptl_crystal_size_max' tag replaced with
'_exptl_crystal_size_max' tag.

Automatic conversion script
Id: cif_correct_tags 4268 2015-11-12 08:31:59Z antanas 

 Adding full bibliography for 7041760--7041764.cif.
;
_cod_database_code 7041760
_shelx_shelxl_version_number 2014/7
_shelx_space_group_comment
;
The symmetry employed for this shelxl refinement is uniquely defined
by the following loop, which should always be used as a source of
symmetry information in preference to the above space-group names.
They are only intended as comments.
;
_shelx_estimated_absorpt_t_min 0.249
_shelx_estimated_absorpt_t_max 0.273
_structure_special_details
;
 This structure is part of a multi-temperature experiment.
;

loop_
_space_group_symop_operation_xyz
'x, y, z'
'-x+1/2, -y, z+1/2'
'-x, y+1/2, -z'
'x+1/2, -y+1/2, -z+1/2'
'-x, -y, -z'
'x-1/2, y, -z-1/2'
'x, -y-1/2, z'
'-x-1/2, y-1/2, z-1/2'

loop_
_atom_site_label
_atom_site_type_symbol
_atom_site_fract_x
_atom_site_fract_y
_atom_site_fract_z
_atom_site_U_iso_or_equiv
_atom_site_adp_type
_atom_site_occupancy
_atom_site_site_symmetry_order
_atom_site_calc_flag
_atom_site_refinement_flags_posn
_atom_site_refinement_flags_adp
_atom_site_refinement_flags_occupancy
C1 C 0.4574(12) 0.250000 0.6528(6) 0.041(2) Uani 1 2 d S T P
C2 C 0.5281(10) 0.1359(8) 0.6264(5) 0.0496(19) Uani 1 1 d . . .
H2 H 0.485557 0.056232 0.642681 0.060 Uiso 1 1 calc R U .
C3 C 0.6558(11) 0.1393(9) 0.5780(5) 0.058(2) Uani 1 1 d . . .
H3 H 0.699142 0.061238 0.559701 0.070 Uiso 1 1 calc R U .
C4 C 0.8647(19) 0.250000 0.4988(7) 0.094(6) Uani 1 2 d S T P
H4A H 0.852255 0.173770 0.467545 0.112 Uiso 0.5 1 calc R U P
H4B H 0.852255 0.326230 0.467545 0.112 Uiso 0.5 1 calc R U P
C5 C 1.0294(17) 0.250000 0.5295(9) 0.088(6) Uani 1 2 d S T P
H5A H 1.032882 0.309332 0.570620 0.132 Uiso 0.5 1 calc R U P
H5B H 1.111565 0.276744 0.492732 0.132 Uiso 0.5 1 calc R U P
H5C H 1.057329 0.163924 0.546420 0.132 Uiso 0.5 1 calc R U P
I1 I 0.95897(5) 0.03902(5) 0.31874(3) 0.04451(17) Uani 1 1 d . . .
I2 I 0.44915(7) 0.250000 0.38943(3) 0.03830(19) Uani 1 2 d S T P
N1 N 0.3309(14) 0.250000 0.7042(6) 0.064(3) Uani 1 2 d S T P
H1A H 0.292118 0.177433 0.721321 0.077 Uiso 0.5 1 calc R U P
H1B H 0.288858 0.322567 0.719838 0.077 Uiso 0.5 1 calc R U P
N2 N 0.7245(12) 0.250000 0.5546(5) 0.058(3) Uani 1 2 d S T P
Pb1 Pb 0.70965(4) 0.250000 0.24924(2) 0.02988(15) Uani 1 2 d S T P

loop_
_atom_site_aniso_label
_atom_site_aniso_U_11
_atom_site_aniso_U_22
_atom_site_aniso_U_33
_atom_site_aniso_U_23
_atom_site_aniso_U_13
_atom_site_aniso_U_12
C1 0.042(6) 0.042(5) 0.039(5) 0.000 -0.002(4) 0.000
C2 0.064(5) 0.036(4) 0.049(4) 0.004(3) 0.001(4) 0.004(3)
C3 0.066(5) 0.062(5) 0.047(4) -0.003(4) -0.001(4) 0.023(5)
C4 0.068(9) 0.174(18) 0.038(7) 0.000 0.012(7) 0.000
C5 0.052(8) 0.151(17) 0.062(9) 0.000 0.008(7) 0.000
I1 0.0410(3) 0.0411(3) 0.0514(3) 0.0065(2) -0.0003(2) -0.00188(19)
I2 0.0353(3) 0.0478(4) 0.0318(3) 0.000 -0.0007(2) 0.000
N1 0.068(7) 0.045(5) 0.078(7) 0.000 0.030(6) 0.000
N2 0.045(5) 0.093(8) 0.037(5) 0.000 0.006(4) 0.000
Pb1 0.0207(2) 0.0350(2) 0.0339(2) 0.000 0.00050(12) 0.000

loop_
_atom_type_symbol
_atom_type_description
_atom_type_scat_dispersion_real
_atom_type_scat_dispersion_imag
_atom_type_scat_source
C C 0.0033 0.0016 'International Tables Vol C Tables 4.2.6.8 and 6.1.1.4'
H H 0.0000 0.0000 'International Tables Vol C Tables 4.2.6.8 and 6.1.1.4'
N N 0.0061 0.0033 'International Tables Vol C Tables 4.2.6.8 and 6.1.1.4'
I I -0.4742 1.8119 'International Tables Vol C Tables 4.2.6.8 and 6.1.1.4'
Pb Pb -3.3944 10.1111 'International Tables Vol C Tables 4.2.6.8 and 6.1.1.4'

loop_
_geom_angle_atom_site_label_1
_geom_angle_atom_site_label_2
_geom_angle_atom_site_label_3
_geom_angle
_geom_angle_site_symmetry_1
_geom_angle_site_symmetry_3
N1 C1 C2 121.8(5) . .
N1 C1 C2 121.8(5) . 7_565
C2 C1 C2 116.4(10) . 7_565
C3 C2 C1 120.3(8) . .
C3 C2 H2 119.9 . .
C1 C2 H2 119.9 . .
C2 C3 N2 122.3(8) . .
C2 C3 H3 118.8 . .
N2 C3 H3 118.8 . .
C5 C4 N2 113.7(11) . .
C5 C4 H4A 108.8 . .
N2 C4 H4A 108.8 . .
C5 C4 H4B 108.8 . .
N2 C4 H4B 108.8 . .
H4A C4 H4B 107.7 . .
C4 C5 H5A 109.5 . .
C4 C5 H5B 109.5 . .
H5A C5 H5B 109.5 . .
C4 C5 H5C 109.5 . .
H5A C5 H5C 109.5 . .
H5B C5 H5C 109.5 . .
C4 C5 H5A 109(3) . 7_565
H5A C5 H5A 78.8 . 7_565
H5B C5 H5A 134.2 . 7_565
H5C C5 H5A 33.3 . 7_565
C4 C5 H5B 109(2) . 7_565
H5A C5 H5B 134.2 . 7_565
H5B C5 H5B 33.3 . 7_565
H5C C5 H5B 78.8 . 7_565
H5A C5 H5B 109.5 7_565 7_565
C4 C5 H5C 109.5(14) . 7_565
H5A C5 H5C 33.3 . 7_565
H5B C5 H5C 78.8 . 7_565
H5C C5 H5C 134.2 . 7_565
H5A C5 H5C 109.5 7_565 7_565
H5B C5 H5C 109.5 7_565 7_565
Pb1 I1 Pb1 75.612(12) 6_656 .
Pb1 I2 Pb1 75.173(15) 6_556 .
C1 N1 H1A 120.0 . .
C1 N1 H1B 120.0 . .
H1A N1 H1B 120.0 . .
C3 N2 C3 118.3(10) 7_565 .
C3 N2 C4 120.8(5) 7_565 .
C3 N2 C4 120.8(5) . .
I2 Pb1 I1 93.134(14) 6_656 6_556
I2 Pb1 I1 93.134(14) 6_656 4_455
I1 Pb1 I1 86.67(2) 6_556 4_455
I2 Pb1 I1 87.383(14) 6_656 .
I1 Pb1 I1 93.401(16) 6_556 .
I1 Pb1 I1 179.473(13) 4_455 .
I2 Pb1 I1 87.383(14) 6_656 7_565
I1 Pb1 I1 179.473(13) 6_556 7_565
I1 Pb1 I1 93.401(16) 4_455 7_565
I1 Pb1 I1 86.523(19) . 7_565
I2 Pb1 I2 177.974(19) 6_656 .
I1 Pb1 I2 85.395(14) 6_556 .
I1 Pb1 I2 85.395(14) 4_455 .
I1 Pb1 I2 94.090(14) . .
I1 Pb1 I2 94.090(14) 7_565 .

loop_
_geom_bond_atom_site_label_1
_geom_bond_atom_site_label_2
_geom_bond_distance
_geom_bond_site_symmetry_2
C1 N1 1.363(14) .
C1 C2 1.393(9) .
C1 C2 1.393(9) 7_565
C2 C3 1.334(12) .
C2 H2 0.9400 .
C3 N2 1.338(10) .
C3 H3 0.9400 .
C4 C5 1.41(2) .
C4 N2 1.496(16) .
C4 H4A 0.9800 .
C4 H4B 0.9800 .
C5 H5A 0.9700 .
C5 H5B 0.9700 .
C5 H5C 0.9700 .
C5 H5A 0.97(16) 7_565
C5 H5B 0.97(9) 7_565
C5 H5C 0.97(7) 7_565
I1 Pb1 3.1910(5) 6_656
I1 Pb1 3.1954(5) .
I2 Pb1 3.1469(7) 6_556
I2 Pb1 3.2692(7) .
N1 H1A 0.8700 .
N1 H1B 0.8700 .
